data_7058362
loop_
_publ_author_name
'Anamika, Anamika'
'Agrahari, Anand K.'
'Manar, Krishna K.'
'Yadav, Chote Lal'
'Tiwari, Vinod K.'
'Drew, Michael G. B.'
'Singh, Nanhai'

_publ_section_title
;
 Highly efficient structurally characterised novel precatalysts: di- and
 mononuclear heteroleptic Cu(i) dixanthate/xanthate--phosphine complexes
 for azide--alkyne cycloadditions
;
_journal_issue 23
_journal_name_full 'New Journal of Chemistry'
_journal_page_first 8939
_journal_paper_doi 10.1039/C9NJ01551E
_journal_volume 43
_journal_year 2019
_chemical_formula_sum 'C45 H37 Cu O3 P2 S2'
_chemical_formula_weight 815.34
_space_group_crystal_system triclinic
_space_group_IT_number 2
_space_group_name_Hall '-P 1'
_space_group_name_H-M_alt 'P -1'
_symmetry_space_group_name_Hall '-P 1'
_symmetry_space_group_name_H-M 'P -1'
_atom_sites_solution_hydrogens geom
_audit_creation_method SHELXL-2016/6
_audit_update_record
;
2018-09-26 deposited with the CCDC.    2019-05-06 downloaded from the CCDC.
;
_cell_angle_alpha 109.967(6)
_cell_angle_beta 101.706(5)
_cell_angle_gamma 94.358(5)
_cell_formula_units_Z 2
_cell_length_a 10.5470(6)
_cell_length_b 13.7265(8)
_cell_length_c 14.6677(10)
_cell_measurement_reflns_used 13604
_cell_measurement_temperature 150(2)
_cell_measurement_theta_max 30.00
_cell_measurement_theta_min 3.53
_cell_volume 1929.8(2)
_computing_cell_refinement 'Crysalis, Oxford Diffraction'
_computing_data_collection 'Crysalis, Oxford Diffraction'
_computing_data_reduction 'Crysalis, Oxford Diffraction'
_computing_molecular_graphics PLATON(Spek,2004)
_computing_publication_material 'SHELXL-97, PLATON, WINGX (Ferrugia, 2012)'
_computing_structure_refinement 'SHELXL-97 (Sheldrick, 2008)'
_computing_structure_solution 'SHELXS-97 (Sheldrick, 2008)'
_diffrn_ambient_temperature 150(2)
_diffrn_measured_fraction_theta_full 0.979
_diffrn_measured_fraction_theta_max 0.954
_diffrn_measurement_device 'Oxford Diffaction X-Calibor System'
_diffrn_measurement_method '321 frames, counting time 10 s.'
_diffrn_radiation_monochromator graphite
_diffrn_radiation_source 'fine-focus sealed tube'
_diffrn_radiation_type MoK\a
_diffrn_radiation_wavelength 0.71073
_diffrn_reflns_av_R_equivalents 0.0220
_diffrn_reflns_av_unetI/netI 0.0589
_diffrn_reflns_Laue_measured_fraction_full 0.979
_diffrn_reflns_Laue_measured_fraction_max 0.954
_diffrn_reflns_limit_h_max 14
_diffrn_reflns_limit_h_min -13
_diffrn_reflns_limit_k_max 19
_diffrn_reflns_limit_k_min -17
_diffrn_reflns_limit_l_max 12
_diffrn_reflns_limit_l_min -20
_diffrn_reflns_number 13604
_diffrn_reflns_point_group_measured_fraction_full 0.979
_diffrn_reflns_point_group_measured_fraction_max 0.954
_diffrn_reflns_theta_full 25.242
_diffrn_reflns_theta_max 29.999
_diffrn_reflns_theta_min 3.528
_diffrn_standards_decay_% n/a
_diffrn_standards_interval_count n/a
_diffrn_standards_interval_time n/a
_exptl_absorpt_coefficient_mu 0.798
_exptl_absorpt_correction_T_max 1.000
_exptl_absorpt_correction_T_min 0.913
_exptl_absorpt_correction_type empirical
_exptl_absorpt_process_details 'ABSPACK, Oxford Diffraction Ltd'
_exptl_crystal_colour blue
_exptl_crystal_density_diffrn 1.403
_exptl_crystal_density_method 'not measured'
_exptl_crystal_description block
_exptl_crystal_F_000 844
_exptl_crystal_size_max 0.27
_exptl_crystal_size_mid 0.23
_exptl_crystal_size_min 0.19
_refine_diff_density_max 0.961
_refine_diff_density_min -0.987
_refine_diff_density_rms 0.087
_refine_ls_extinction_method none
_refine_ls_goodness_of_fit_ref 1.032
_refine_ls_hydrogen_treatment constr
_refine_ls_matrix_type full
_refine_ls_number_parameters 478
_refine_ls_number_reflns 10742
_refine_ls_number_restraints 0
_refine_ls_restrained_S_all 1.032
_refine_ls_R_factor_all 0.0645
_refine_ls_R_factor_gt 0.0475
_refine_ls_shift/su_max 0.001
_refine_ls_shift/su_mean 0.000
_refine_ls_structure_factor_coef Fsqd
_refine_ls_weighting_details 'w=1/[\s^2^(Fo^2^)+(0.0494P)^2^+0.5023P] where P=(Fo^2^+2Fc^2^)/3'
_refine_ls_weighting_scheme calc
_refine_ls_wR_factor_gt 0.1065
_refine_ls_wR_factor_ref 0.1141
_reflns_Friedel_coverage 0.000
_reflns_number_gt 8620
_reflns_number_total 10742
_reflns_threshold_expression 'I > 2\s(I)'
_cod_data_source_file c9nj01551e2.cif
_cod_data_source_block shelx
_cod_depositor_comments 'Adding full bibliography for 7058360--7058364.cif.'
_cod_database_code 7058362
_shelx_shelxl_version_number 2016/6
_shelx_space_group_comment
;
The symmetry employed for this shelxl refinement is uniquely defined
by the following loop, which should always be used as a source of
symmetry information in preference to the above space-group names.
They are only intended as comments.
;

loop_
_space_group_symop_operation_xyz
'x, y, z'
'-x, -y, -z'

loop_
_atom_site_label
_atom_site_type_symbol
_atom_site_fract_x
_atom_site_fract_y
_atom_site_fract_z
_atom_site_U_iso_or_equiv
_atom_site_adp_type
_atom_site_occupancy
_atom_site_site_symmetry_order
_atom_site_calc_flag
_atom_site_refinement_flags_posn
_atom_site_refinement_flags_adp
Cu1 Cu 0.33046(3) 0.82154(2) 0.26156(2) 0.01508(7) Uani 1 1 d . .
S11 S 0.34624(6) 0.97322(5) 0.41156(4) 0.02030(12) Uani 1 1 d . .
S13 S 0.10909(5) 0.83216(4) 0.27351(4) 0.01830(12) Uani 1 1 d . .
P1 P 0.39872(5) 0.67827(4) 0.28078(4) 0.01377(11) Uani 1 1 d . .
P2 P 0.37740(6) 0.88972(4) 0.15100(4) 0.01438(11) Uani 1 1 d . .
C12 C 0.1814(2) 0.94244(17) 0.37370(16) 0.0170(4) Uani 1 1 d . .
C15 C 0.1474(3) 1.10045(18) 0.50098(18) 0.0245(5) Uani 1 1 d . .
H15A H 0.242221 1.115486 0.515622 0.029 Uiso 1 1 calc R U
H15B H 0.122720 1.098706 0.560694 0.029 Uiso 1 1 calc R U
C16 C 0.0880(2) 1.18309(18) 0.46991(17) 0.0198(5) Uani 1 1 d . .
C17 C 0.1441(2) 1.22663(19) 0.41031(18) 0.0232(5) Uani 1 1 d . .
H17 H 0.217581 1.204652 0.388419 0.028 Uiso 1 1 calc R U
C18 C 0.0848(3) 1.30317(19) 0.38622(18) 0.0236(5) Uani 1 1 d . .
C19 C -0.0242(2) 1.33628(18) 0.41786(17) 0.0227(5) Uani 1 1 d . .
C20 C -0.0810(2) 1.29517(19) 0.47547(18) 0.0227(5) Uani 1 1 d . .
H20 H -0.154739 1.317786 0.496409 0.027 Uiso 1 1 calc R U
C21 C -0.0220(2) 1.21739(18) 0.50109(17) 0.0204(5) Uani 1 1 d . .
H21 H -0.057535 1.187555 0.540343 0.024 Uiso 1 1 calc R U
C31 C 0.3020(2) 0.55806(17) 0.18391(16) 0.0170(4) Uani 1 1 d . .
C32 C 0.3574(3) 0.47949(19) 0.12397(18) 0.0238(5) Uani 1 1 d . .
H32 H 0.448082 0.485210 0.134743 0.029 Uiso 1 1 calc R U
C33 C 0.2779(3) 0.3926(2) 0.04812(19) 0.0316(6) Uani 1 1 d . .
H33 H 0.315460 0.340606 0.007814 0.038 Uiso 1 1 calc R U
C34 C 0.1429(3) 0.3831(2) 0.03238(19) 0.0326(6) Uani 1 1 d . .
H34 H 0.089893 0.324643 -0.018346 0.039 Uiso 1 1 calc R U
C35 C 0.0869(3) 0.4601(2) 0.09182(19) 0.0287(6) Uani 1 1 d . .
H35 H -0.003777 0.453140 0.081846 0.034 Uiso 1 1 calc R U
C36 C 0.1657(2) 0.54780(19) 0.16632(18) 0.0223(5) Uani 1 1 d . .
H36 H 0.127416 0.600439 0.205061 0.027 Uiso 1 1 calc R U
C41 C 0.5683(2) 0.66152(17) 0.27846(16) 0.0154(4) Uani 1 1 d . .
C42 C 0.6396(2) 0.60792(18) 0.33173(16) 0.0184(4) Uani 1 1 d . .
H42 H 0.598989 0.576912 0.367884 0.022 Uiso 1 1 calc R U
C43 C 0.7697(2) 0.60022(18) 0.33160(17) 0.0203(5) Uani 1 1 d . .
H43 H 0.816011 0.564629 0.367666 0.024 Uiso 1 1 calc R U
C44 C 0.8307(2) 0.64592(18) 0.27731(17) 0.0210(5) Uani 1 1 d . .
H44 H 0.918118 0.641093 0.277033 0.025 Uiso 1 1 calc R U
C45 C 0.7612(2) 0.69874(19) 0.22356(18) 0.0219(5) Uani 1 1 d . .
H45 H 0.801961 0.728922 0.186871 0.026 Uiso 1 1 calc R U
C46 C 0.6313(2) 0.70669(18) 0.22432(17) 0.0198(5) Uani 1 1 d . .
H46 H 0.585531 0.742565 0.188309 0.024 Uiso 1 1 calc R U
C51 C 0.3906(2) 0.66082(17) 0.39760(15) 0.0155(4) Uani 1 1 d . .
C52 C 0.4408(2) 0.74685(19) 0.48570(17) 0.0222(5) Uani 1 1 d . .
H52 H 0.466502 0.811984 0.483087 0.027 Uiso 1 1 calc R U
C53 C 0.4529(3) 0.7359(2) 0.57791(18) 0.0264(5) Uani 1 1 d . .
H53 H 0.488154 0.793400 0.636712 0.032 Uiso 1 1 calc R U
C54 C 0.4123(2) 0.6394(2) 0.58201(18) 0.0258(5) Uani 1 1 d . .
H54 H 0.421039 0.631920 0.643542 0.031 Uiso 1 1 calc R U
C55 C 0.3592(2) 0.5550(2) 0.49528(18) 0.0226(5) Uani 1 1 d . .
H55 H 0.329537 0.490877 0.498339 0.027 Uiso 1 1 calc R U
C56 C 0.3492(2) 0.56450(18) 0.40256(17) 0.0175(4) Uani 1 1 d . .
H56 H 0.315003 0.506479 0.344051 0.021 Uiso 1 1 calc R U
C61 C 0.3047(2) 1.00501(17) 0.14705(16) 0.0174(4) Uani 1 1 d . .
C62 C 0.3787(3) 1.09807(18) 0.15665(17) 0.0231(5) Uani 1 1 d . .
H62 H 0.468966 1.102678 0.164597 0.028 Uiso 1 1 calc R U
C63 C 0.3184(3) 1.1839(2) 0.15441(19) 0.0322(6) Uani 1 1 d . .
H63 H 0.368766 1.245991 0.161769 0.039 Uiso 1 1 calc R U
C64 C 0.1841(3) 1.1781(2) 0.1413(2) 0.0348(7) Uani 1 1 d . .
H64 H 0.144098 1.235806 0.139714 0.042 Uiso 1 1 calc R U
C65 C 0.1101(3) 1.0861(2) 0.1308(2) 0.0374(7) Uani 1 1 d . .
H65 H 0.019556 1.081342 0.121143 0.045 Uiso 1 1 calc R U
C66 C 0.1697(3) 1.0004(2) 0.1344(2) 0.0299(6) Uani 1 1 d . .
H66 H 0.118835 0.939038 0.128230 0.036 Uiso 1 1 calc R U
C71 C 0.3355(2) 0.80303(17) 0.02002(16) 0.0168(4) Uani 1 1 d . .
C72 C 0.3121(2) 0.8398(2) -0.05849(17) 0.0233(5) Uani 1 1 d . .
H72 H 0.312584 0.911174 -0.044826 0.028 Uiso 1 1 calc R U
C73 C 0.2882(3) 0.7709(2) -0.15673(17) 0.0270(5) Uani 1 1 d . .
H73 H 0.271734 0.795920 -0.208782 0.032 Uiso 1 1 calc R U
C74 C 0.2889(2) 0.6645(2) -0.17724(18) 0.0258(5) Uani 1 1 d . .
H74 H 0.274760 0.618375 -0.243045 0.031 Uiso 1 1 calc R U
C75 C 0.3104(2) 0.62708(19) -0.10020(18) 0.0251(5) Uani 1 1 d . .
H75 H 0.310001 0.555644 -0.114235 0.030 Uiso 1 1 calc R U
C76 C 0.3328(2) 0.69571(18) -0.00186(17) 0.0208(5) Uani 1 1 d . .
H76 H 0.345935 0.669945 0.049741 0.025 Uiso 1 1 calc R U
C81 C 0.5529(2) 0.93217(17) 0.17694(16) 0.0159(4) Uani 1 1 d . .
C82 C 0.6251(2) 0.90675(18) 0.10436(17) 0.0198(5) Uani 1 1 d . .
H82 H 0.582027 0.870622 0.037604 0.024 Uiso 1 1 calc R U
C83 C 0.7607(2) 0.9348(2) 0.13072(19) 0.0264(5) Uani 1 1 d . .
H83 H 0.807787 0.916862 0.081794 0.032 Uiso 1 1 calc R U
C84 C 0.8258(2) 0.9896(2) 0.2300(2) 0.0272(5) Uani 1 1 d . .
H84 H 0.916471 1.008711 0.247744 0.033 Uiso 1 1 calc R U
C85 C 0.7552(2) 1.0158(2) 0.30280(19) 0.0261(5) Uani 1 1 d . .
H85 H 0.798535 1.053196 0.369287 0.031 Uiso 1 1 calc R U
C86 C 0.6200(2) 0.98653(19) 0.27674(17) 0.0222(5) Uani 1 1 d . .
H86 H 0.573561 1.003233 0.326164 0.027 Uiso 1 1 calc R U
O19 O -0.0613(2) 1.41448(15) 0.38455(14) 0.0334(4) Uani 1 1 d . .
O18 O 0.1223(2) 1.35912(15) 0.33131(14) 0.0371(5) Uani 1 1 d . .
O14 O 0.09890(16) 0.99900(13) 0.41842(13) 0.0238(4) Uani 1 1 d . .
C22 C 0.0279(3) 1.4271(2) 0.3268(2) 0.0391(7) Uani 1 1 d . .
H22A H -0.019263 1.410169 0.257947 0.047 Uiso 1 1 calc R U
H22B H 0.071420 1.499320 0.353034 0.047 Uiso 1 1 calc R U

loop_
_atom_site_aniso_label
_atom_site_aniso_U_11
_atom_site_aniso_U_22
_atom_site_aniso_U_33
_atom_site_aniso_U_23
_atom_site_aniso_U_13
_atom_site_aniso_U_12
Cu1 0.01423(14) 0.01617(13) 0.01640(13) 0.00762(11) 0.00419(10) 0.00244(10)
S11 0.0133(3) 0.0216(3) 0.0198(3) 0.0021(2) 0.0011(2) 0.0005(2)
S13 0.0130(3) 0.0170(3) 0.0216(3) 0.0044(2) 0.0026(2) -0.0005(2)
P1 0.0126(3) 0.0155(3) 0.0145(3) 0.0072(2) 0.0032(2) 0.0019(2)
P2 0.0140(3) 0.0139(3) 0.0148(3) 0.0061(2) 0.0017(2) -0.0002(2)
C12 0.0163(11) 0.0186(11) 0.0177(10) 0.0081(9) 0.0045(8) 0.0035(8)
C15 0.0236(13) 0.0192(11) 0.0248(12) 0.0018(10) 0.0034(10) 0.0056(9)
C16 0.0178(11) 0.0168(11) 0.0175(10) 0.0000(9) 0.0004(9) 0.0008(8)
C17 0.0195(12) 0.0219(12) 0.0243(12) 0.0021(10) 0.0081(10) 0.0025(9)
C18 0.0275(13) 0.0190(11) 0.0203(11) 0.0036(9) 0.0053(10) -0.0015(9)
C19 0.0230(12) 0.0181(11) 0.0203(11) 0.0039(9) -0.0038(9) 0.0031(9)
C20 0.0146(11) 0.0229(12) 0.0245(12) 0.0019(10) 0.0024(9) 0.0051(9)
C21 0.0169(11) 0.0200(11) 0.0188(11) 0.0018(9) 0.0033(9) -0.0011(9)
C31 0.0191(11) 0.0188(10) 0.0142(10) 0.0096(9) 0.0011(8) -0.0002(8)
C32 0.0257(13) 0.0212(12) 0.0224(12) 0.0063(10) 0.0044(10) 0.0036(10)
C33 0.0406(17) 0.0217(13) 0.0248(13) 0.0014(11) 0.0046(12) 0.0023(11)
C34 0.0400(17) 0.0243(13) 0.0225(12) 0.0053(11) -0.0056(11) -0.0085(11)
C35 0.0221(13) 0.0340(14) 0.0273(13) 0.0163(12) -0.0050(10) -0.0064(10)
C36 0.0202(12) 0.0231(12) 0.0232(12) 0.0097(10) 0.0031(9) 0.0013(9)
C41 0.0127(10) 0.0161(10) 0.0160(10) 0.0051(8) 0.0022(8) 0.0014(8)
C42 0.0171(11) 0.0200(11) 0.0193(11) 0.0093(9) 0.0039(9) 0.0022(9)
C43 0.0140(11) 0.0221(11) 0.0212(11) 0.0063(9) -0.0005(9) 0.0030(9)
C44 0.0122(11) 0.0225(11) 0.0216(11) 0.0008(9) 0.0029(9) 0.0003(9)
C45 0.0182(12) 0.0244(12) 0.0246(12) 0.0091(10) 0.0093(9) 0.0007(9)
C46 0.0210(12) 0.0187(11) 0.0229(11) 0.0109(9) 0.0066(9) 0.0035(9)
C51 0.0130(10) 0.0207(11) 0.0148(10) 0.0085(9) 0.0039(8) 0.0048(8)
C52 0.0225(12) 0.0233(12) 0.0196(11) 0.0080(10) 0.0023(9) 0.0026(9)
C53 0.0264(13) 0.0327(14) 0.0170(11) 0.0063(10) 0.0026(10) 0.0065(11)
C54 0.0245(13) 0.0411(15) 0.0203(12) 0.0178(11) 0.0094(10) 0.0123(11)
C55 0.0197(12) 0.0300(13) 0.0276(12) 0.0192(11) 0.0102(10) 0.0064(10)
C56 0.0153(11) 0.0201(11) 0.0195(11) 0.0097(9) 0.0044(8) 0.0042(8)
C61 0.0232(12) 0.0164(10) 0.0144(10) 0.0072(8) 0.0050(9) 0.0049(9)
C62 0.0310(14) 0.0173(11) 0.0187(11) 0.0068(9) 0.0017(10) 0.0009(10)
C63 0.0527(19) 0.0192(12) 0.0233(13) 0.0083(11) 0.0049(12) 0.0063(12)
C64 0.056(2) 0.0319(14) 0.0293(14) 0.0184(12) 0.0196(13) 0.0258(14)
C65 0.0360(16) 0.0530(19) 0.0472(17) 0.0369(16) 0.0229(14) 0.0257(14)
C66 0.0273(14) 0.0348(14) 0.0413(15) 0.0261(13) 0.0145(12) 0.0103(11)
C71 0.0131(10) 0.0184(10) 0.0164(10) 0.0063(9) -0.0001(8) -0.0016(8)
C72 0.0264(13) 0.0223(12) 0.0181(11) 0.0076(9) 0.0007(9) -0.0024(10)
C73 0.0300(14) 0.0336(14) 0.0154(11) 0.0113(10) 0.0005(10) -0.0041(11)
C74 0.0215(13) 0.0292(13) 0.0172(11) 0.0010(10) 0.0002(9) -0.0051(10)
C75 0.0262(13) 0.0185(11) 0.0228(12) 0.0006(10) 0.0032(10) -0.0023(9)
C76 0.0224(12) 0.0201(11) 0.0178(11) 0.0065(9) 0.0022(9) 0.0005(9)
C81 0.0149(10) 0.0141(10) 0.0174(10) 0.0063(8) 0.0013(8) -0.0001(8)
C82 0.0178(11) 0.0214(11) 0.0191(11) 0.0081(9) 0.0024(9) -0.0008(9)
C83 0.0191(12) 0.0331(14) 0.0300(13) 0.0160(11) 0.0063(10) 0.0004(10)
C84 0.0153(12) 0.0314(14) 0.0363(14) 0.0186(12) 0.0007(10) -0.0025(10)
C85 0.0205(13) 0.0259(13) 0.0251(12) 0.0099(10) -0.0063(10) -0.0069(10)
C86 0.0211(12) 0.0223(12) 0.0186(11) 0.0045(9) 0.0019(9) -0.0016(9)
O19 0.0423(12) 0.0296(10) 0.0296(10) 0.0124(8) 0.0060(9) 0.0147(9)
O18 0.0530(14) 0.0286(10) 0.0390(11) 0.0162(9) 0.0242(10) 0.0074(9)
O14 0.0160(8) 0.0183(8) 0.0306(9) 0.0009(7) 0.0058(7) 0.0032(6)
C22 0.0296(16) 0.0380(16) 0.0494(18) 0.0250(15) -0.0028(13) -0.0060(12)

loop_
_atom_type_symbol
_atom_type_description
_atom_type_scat_dispersion_real
_atom_type_scat_dispersion_imag
_atom_type_scat_source
C C 0.0033 0.0016 'International Tables Vol C Tables 4.2.6.8 and 6.1.1.4'
H H 0.0000 0.0000 'International Tables Vol C Tables 4.2.6.8 and 6.1.1.4'
N N 0.0061 0.0033 'International Tables Vol C Tables 4.2.6.8 and 6.1.1.4'
O O 0.0106 0.0060 'International Tables Vol C Tables 4.2.6.8 and 6.1.1.4'
Cu Cu 0.3201 1.2651 'International Tables Vol C Tables 4.2.6.8 and 6.1.1.4'
S S 0.1246 0.1234 'International Tables Vol C Tables 4.2.6.8 and 6.1.1.4'
P P 0.1023 0.0942 'International Tables Vol C Tables 4.2.6.8 and 6.1.1.4'

loop_
_geom_angle_atom_site_label_1
_geom_angle_atom_site_label_2
_geom_angle_atom_site_label_3
_geom_angle
P1 Cu1 P2 125.21(2)
P1 Cu1 S13 112.79(2)
P2 Cu1 S13 110.80(2)
P1 Cu1 S11 117.51(2)
P2 Cu1 S11 104.29(2)
S13 Cu1 S11 75.29(2)
C12 S11 Cu1 81.52(8)
C12 S13 Cu1 82.40(8)
C41 P1 C31 104.10(10)
C41 P1 C51 100.65(10)
C31 P1 C51 103.91(10)
C41 P1 Cu1 117.99(7)
C31 P1 Cu1 111.88(7)
C51 P1 Cu1 116.54(7)
C81 P2 C71 103.30(10)
C81 P2 C61 104.35(10)
C71 P2 C61 102.86(10)
C81 P2 Cu1 110.98(7)
C71 P2 Cu1 117.08(7)
C61 P2 Cu1 116.68(7)
O14 C12 S11 124.39(17)
O14 C12 S13 115.12(17)
S11 C12 S13 120.48(13)
O14 C15 C16 108.02(19)
O14 C15 H15A 110.1
C16 C15 H15A 110.1
O14 C15 H15B 110.1
C16 C15 H15B 110.1
H15A C15 H15B 108.4
C21 C16 C17 120.3(2)
C21 C16 C15 119.5(2)
C17 C16 C15 120.2(2)
C18 C17 C16 116.6(2)
C18 C17 H17 121.7
C16 C17 H17 121.7
C17 C18 C19 122.4(2)
C17 C18 O18 127.7(2)
C19 C18 O18 110.0(2)
C20 C19 O19 127.7(2)
C20 C19 C18 122.3(2)
O19 C19 C18 110.0(2)
C19 C20 C21 116.3(2)
C19 C20 H20 121.9
C21 C20 H20 121.9
C16 C21 C20 122.2(2)
C16 C21 H21 118.9
C20 C21 H21 118.9
C32 C31 C36 118.8(2)
C32 C31 P1 123.18(18)
C36 C31 P1 117.90(17)
C33 C32 C31 120.3(2)
C33 C32 H32 119.8
C31 C32 H32 119.8
C34 C33 C32 120.1(2)
C34 C33 H33 119.9
C32 C33 H33 119.9
C35 C34 C33 120.1(2)
C35 C34 H34 120.0
C33 C34 H34 120.0
C34 C35 C36 120.0(3)
C34 C35 H35 120.0
C36 C35 H35 120.0
C35 C36 C31 120.7(2)
C35 C36 H36 119.7
C31 C36 H36 119.7
C46 C41 C42 118.3(2)
C46 C41 P1 119.09(17)
C42 C41 P1 122.60(16)
C43 C42 C41 121.2(2)
C43 C42 H42 119.4
C41 C42 H42 119.4
C42 C43 C44 119.6(2)
C42 C43 H43 120.2
C44 C43 H43 120.2
C45 C44 C43 120.0(2)
C45 C44 H44 120.0
C43 C44 H44 120.0
C46 C45 C44 120.2(2)
C46 C45 H45 119.9
C44 C45 H45 119.9
C45 C46 C41 120.8(2)
C45 C46 H46 119.6
C41 C46 H46 119.6
C52 C51 C56 119.29(19)
C52 C51 P1 117.10(17)
C56 C51 P1 123.29(17)
C51 C52 C53 120.3(2)
C51 C52 H52 119.9
C53 C52 H52 119.9
C54 C53 C52 120.0(2)
C54 C53 H53 120.0
C52 C53 H53 120.0
C55 C54 C53 120.0(2)
C55 C54 H54 120.0
C53 C54 H54 120.0
C54 C55 C56 120.5(2)
C54 C55 H55 119.7
C56 C55 H55 119.7
C51 C56 C55 120.0(2)
C51 C56 H56 120.0
C55 C56 H56 120.0
C66 C61 C62 118.4(2)
C66 C61 P2 118.83(18)
C62 C61 P2 122.76(19)
C63 C62 C61 120.3(3)
C63 C62 H62 119.8
C61 C62 H62 119.8
C64 C63 C62 120.7(3)
C64 C63 H63 119.7
C62 C63 H63 119.7
C65 C64 C63 119.4(2)
C65 C64 H64 120.3
C63 C64 H64 120.3
C64 C65 C66 120.4(3)
C64 C65 H65 119.8
C66 C65 H65 119.8
C65 C66 C61 120.8(3)
C65 C66 H66 119.6
C61 C66 H66 119.6
C76 C71 C72 119.0(2)
C76 C71 P2 118.06(16)
C72 C71 P2 122.92(18)
C73 C72 C71 120.6(2)
C73 C72 H72 119.7
C71 C72 H72 119.7
C72 C73 C74 119.8(2)
C72 C73 H73 120.1
C74 C73 H73 120.1
C75 C74 C73 120.1(2)
C75 C74 H74 119.9
C73 C74 H74 119.9
C74 C75 C76 120.2(2)
C74 C75 H75 119.9
C76 C75 H75 119.9
C75 C76 C71 120.4(2)
C75 C76 H76 119.8
C71 C76 H76 119.8
C82 C81 C86 118.5(2)
C82 C81 P2 123.84(17)
C86 C81 P2 117.43(16)
C83 C82 C81 120.8(2)
C83 C82 H82 119.6
C81 C82 H82 119.6
C84 C83 C82 120.0(2)
C84 C83 H83 120.0
C82 C83 H83 120.0
C85 C84 C83 119.8(2)
C85 C84 H84 120.1
C83 C84 H84 120.1
C84 C85 C86 120.3(2)
C84 C85 H85 119.9
C86 C85 H85 119.9
C85 C86 C81 120.6(2)
C85 C86 H86 119.7
C81 C86 H86 119.7
C19 O19 C22 105.6(2)
C18 O18 C22 105.4(2)
C12 O14 C15 120.92(18)
O18 C22 O19 109.0(2)
O18 C22 H22A 109.9
O19 C22 H22A 109.9
O18 C22 H22B 109.9
O19 C22 H22B 109.9
H22A C22 H22B 108.3

loop_
_geom_bond_atom_site_label_1
_geom_bond_atom_site_label_2
_geom_bond_distance
Cu1 P1 2.2309(6)
Cu1 P2 2.2457(6)
Cu1 S13 2.3881(6)
Cu1 S11 2.4235(7)
S11 C12 1.687(2)
S13 C12 1.698(2)
P1 C41 1.826(2)
P1 C31 1.827(2)
P1 C51 1.827(2)
P2 C81 1.820(2)
P2 C71 1.821(2)
P2 C61 1.824(2)
C12 O14 1.333(3)
C15 O14 1.468(3)
C15 C16 1.494(3)
C15 H15A 0.9700
C15 H15B 0.9700
C16 C21 1.388(3)
C16 C17 1.409(3)
C17 C18 1.373(3)
C17 H17 0.9300
C18 C19 1.377(3)
C18 O18 1.379(3)
C19 C20 1.367(3)
C19 O19 1.374(3)
C20 C21 1.396(3)
C20 H20 0.9300
C21 H21 0.9300
C31 C32 1.391(3)
C31 C36 1.395(3)
C32 C33 1.388(3)
C32 H32 0.9300
C33 C34 1.384(4)
C33 H33 0.9300
C34 C35 1.379(4)
C34 H34 0.9300
C35 C36 1.384(3)
C35 H35 0.9300
C36 H36 0.9300
C41 C46 1.394(3)
C41 C42 1.399(3)
C42 C43 1.384(3)
C42 H42 0.9300
C43 C44 1.389(3)
C43 H43 0.9300
C44 C45 1.386(3)
C44 H44 0.9300
C45 C46 1.385(3)
C45 H45 0.9300
C46 H46 0.9300
C51 C52 1.389(3)
C51 C56 1.391(3)
C52 C53 1.393(3)
C52 H52 0.9300
C53 C54 1.386(4)
C53 H53 0.9300
C54 C55 1.371(4)
C54 H54 0.9300
C55 C56 1.394(3)
C55 H55 0.9300
C56 H56 0.9300
C61 C66 1.391(3)
C61 C62 1.394(3)
C62 C63 1.388(3)
C62 H62 0.9300
C63 C64 1.382(4)
C63 H63 0.9300
C64 C65 1.377(4)
C64 H64 0.9300
C65 C66 1.387(4)
C65 H65 0.9300
C66 H66 0.9300
C71 C76 1.393(3)
C71 C72 1.394(3)
C72 C73 1.385(3)
C72 H72 0.9300
C73 C74 1.388(4)
C73 H73 0.9300
C74 C75 1.379(3)
C74 H74 0.9300
C75 C76 1.387(3)
C75 H75 0.9300
C76 H76 0.9300
C81 C82 1.397(3)
C81 C86 1.398(3)
C82 C83 1.390(3)
C82 H82 0.9300
C83 C84 1.388(4)
C83 H83 0.9300
C84 C85 1.387(4)
C84 H84 0.9300
C85 C86 1.389(3)
C85 H85 0.9300
C86 H86 0.9300
O19 C22 1.425(3)
O18 C22 1.422(4)
C22 H22A 0.9700
C22 H22B 0.9700
